data_2018709
loop_
_publ_author_name
'Szafranowska, Barbara'
'\'Slepokura, Katarzyna'
'Lis, Tadeusz'

_publ_section_title
;
 Potassium salts of hypodiphosphoric acid
;
_journal_coeditor_code FN3115
_journal_issue 12
_journal_name_full 'Acta Crystallographica Section C'
_journal_page_first i71
_journal_page_last i82
_journal_paper_doi 10.1107/S010827011204317X
_journal_volume 68
_journal_year 2012
_chemical_formula_iupac 'K + , H3 O6 P2 -'
_chemical_formula_moiety 'K +, H3 O6 P2 -'
_chemical_formula_sum 'H3 K O6 P2'
_chemical_formula_weight 200.06
_chemical_name_systematic
;
Potassium trihydrogen hypodiphosphate
;
_space_group_IT_number 14
_symmetry_cell_setting monoclinic
_symmetry_space_group_name_Hall '-P 2yn'
_symmetry_space_group_name_H-M 'P 1 21/n 1'
_atom_sites_solution_hydrogens difmap
_atom_sites_solution_primary direct
_atom_sites_solution_secondary difmap
_audit_creation_method SHELXL97
_cell_angle_alpha 90.00
_cell_angle_beta 92.82(4)
_cell_angle_gamma 90.00
_cell_formula_units_Z 4
_cell_length_a 7.020(3)
_cell_length_b 11.043(4)
_cell_length_c 7.803(3)
_cell_measurement_reflns_used 8221
_cell_measurement_temperature 100(2)
_cell_measurement_theta_max 36.72
_cell_measurement_theta_min 3.20
_cell_volume 604.2(4)
_computing_cell_refinement 'CrysAlis RED (Oxford Diffraction, 2009)'
_computing_data_collection 'CrysAlis CCD (Oxford Diffraction, 2009)'
_computing_data_reduction 'CrysAlis RED (Oxford Diffraction, 2009)'
_computing_molecular_graphics 'DIAMOND (Brandenburg, 2012)'
_computing_publication_material 'SHELXL97 (Sheldrick, 2008)'
_computing_structure_refinement 'SHELXL97 (Sheldrick, 2008)'
_computing_structure_solution 'SHELXS97 (Sheldrick, 2008)'
_diffrn_ambient_temperature 100(2)
_diffrn_measured_fraction_theta_full 1.000
_diffrn_measured_fraction_theta_max 0.899
_diffrn_measurement_device_type 'Kuma KM4-CCD \k-geometry diffractometer with a Sapphire CCD camera'
_diffrn_measurement_method \w
_diffrn_radiation_monochromator graphite
_diffrn_radiation_source 'Enhance (Mo) X-ray Source'
_diffrn_radiation_type MoK\a
_diffrn_radiation_wavelength 0.71073
_diffrn_reflns_av_R_equivalents 0.0151
_diffrn_reflns_av_sigmaI/netI 0.0136
_diffrn_reflns_limit_h_max 11
_diffrn_reflns_limit_h_min -11
_diffrn_reflns_limit_k_max 18
_diffrn_reflns_limit_k_min -18
_diffrn_reflns_limit_l_max 7
_diffrn_reflns_limit_l_min -12
_diffrn_reflns_number 8662
_diffrn_reflns_theta_full 26.50
_diffrn_reflns_theta_max 36.72
_diffrn_reflns_theta_min 3.20
_exptl_absorpt_coefficient_mu 1.368
_exptl_absorpt_correction_T_max 0.869
_exptl_absorpt_correction_T_min 0.710
_exptl_absorpt_correction_type analytical
_exptl_absorpt_process_details '(CrysAlis RED; Oxford Diffraction, 2009)'
_exptl_crystal_colour colourless
_exptl_crystal_density_diffrn 2.199
_exptl_crystal_density_method 'not measured'
_exptl_crystal_description block
_exptl_crystal_F_000 400
_exptl_crystal_size_max 0.25
_exptl_crystal_size_mid 0.19
_exptl_crystal_size_min 0.11
_refine_diff_density_max 0.501
_refine_diff_density_min -0.485
_refine_ls_extinction_method none
_refine_ls_goodness_of_fit_ref 1.111
_refine_ls_hydrogen_treatment refxyz
_refine_ls_matrix_type full
_refine_ls_number_parameters 91
_refine_ls_number_reflns 2704
_refine_ls_number_restraints 2
_refine_ls_restrained_S_all 1.111
_refine_ls_R_factor_all 0.0265
_refine_ls_R_factor_gt 0.0223
_refine_ls_shift/su_max 0.001
_refine_ls_shift/su_mean 0.000
_refine_ls_structure_factor_coef Fsqd
_refine_ls_weighting_details 'calc w = 1/[\s^2^(Fo^2^)+(0.0302P)^2^+0.2023P] where P=(Fo^2^+2Fc^2^)/3'
_refine_ls_weighting_scheme calc
_refine_ls_wR_factor_gt 0.0557
_refine_ls_wR_factor_ref 0.0570
_reflns_number_gt 2481
_reflns_number_total 2704
_reflns_threshold_expression I>2\s(I)
_cod_data_source_file fn3115.cif
_cod_data_source_block I
_cod_original_sg_symbol_H-M 'P 21/n'
_cod_database_code 2018709
_cod_database_fobs_code 2018709

loop_
_symmetry_equiv_pos_as_xyz
'x, y, z'
'-x+1/2, y+1/2, -z+1/2'
'-x, -y, -z'
'x-1/2, -y-1/2, z-1/2'

loop_
_atom_site_type_symbol
_atom_site_label
_atom_site_fract_x
_atom_site_fract_y
_atom_site_fract_z
_atom_site_U_iso_or_equiv
_atom_site_adp_type
_atom_site_calc_flag
_atom_site_refinement_flags
_atom_site_occupancy
_atom_site_symmetry_multiplicity
K K1 1.06694(3) 0.754914(19) 0.49954(3) 0.01271(5) Uani d . 1 1
P P1A 0.56651(3) 0.91516(2) 0.54121(3) 0.00702(5) Uani d . 1 1
O O1A 0.57958(11) 0.90843(6) 0.73374(9) 0.01078(12) Uani d . 1 1
O O2A 0.44172(10) 0.81759(6) 0.45227(9) 0.01101(12) Uani d . 1 1
H H2 0.508(3) 0.7376(15) 0.401(2) 0.017 Uiso d . 1 1
O O3A 0.77029(11) 0.91660(7) 0.46985(9) 0.01125(12) Uani d D 1 1
H H3A 0.771(3) 0.9208(15) 0.3623(3) 0.017 Uiso d D 1 1
P P1B 0.62895(4) 0.52970(2) 0.43872(3) 0.00771(5) Uani d . 1 1
O O1B 0.70699(11) 0.42203(6) 0.34639(9) 0.01107(12) Uani d . 1 1
O O2B 0.57615(11) 0.63768(6) 0.32327(9) 0.01056(12) Uani d . 1 1
O O3B 0.76870(11) 0.57699(7) 0.58610(9) 0.01243(13) Uani d D 1 1
H H3B 0.813(2) 0.5215(11) 0.6502(18) 0.019 Uiso d D 1 1

loop_
_atom_site_aniso_label
_atom_site_aniso_U_11
_atom_site_aniso_U_22
_atom_site_aniso_U_33
_atom_site_aniso_U_12
_atom_site_aniso_U_13
_atom_site_aniso_U_23
K1 0.01150(9) 0.01308(8) 0.01341(9) 0.00314(7) -0.00072(6) -0.00306(6)
P1A 0.00796(10) 0.00624(9) 0.00682(9) 0.00055(7) -0.00004(7) 0.00020(6)
O1A 0.0141(3) 0.0111(3) 0.0071(3) 0.0000(2) 0.0003(2) 0.0011(2)
O2A 0.0118(3) 0.0072(2) 0.0140(3) -0.0004(2) -0.0006(2) -0.0023(2)
O3A 0.0088(3) 0.0148(3) 0.0102(3) 0.0019(2) 0.0014(2) 0.0017(2)
P1B 0.00916(10) 0.00707(9) 0.00698(9) 0.00101(7) 0.00109(7) -0.00017(7)
O1B 0.0142(3) 0.0091(3) 0.0103(3) 0.0035(2) 0.0045(2) 0.0000(2)
O2B 0.0152(3) 0.0080(2) 0.0085(3) 0.0023(2) 0.0009(2) 0.0011(2)
O3B 0.0138(3) 0.0119(3) 0.0112(3) -0.0009(2) -0.0029(2) 0.0003(2)

loop_
_atom_type_symbol
_atom_type_description
_atom_type_scat_dispersion_real
_atom_type_scat_dispersion_imag
_atom_type_scat_source
O O 0.0106 0.0060 'International Tables Vol C Tables 4.2.6.8 and 6.1.1.4'
H H 0.0000 0.0000 'International Tables Vol C Tables 4.2.6.8 and 6.1.1.4'
P P 0.1023 0.0942 'International Tables Vol C Tables 4.2.6.8 and 6.1.1.4'
K K 0.2009 0.2494 'International Tables Vol C Tables 4.2.6.8 and 6.1.1.4'

loop_
_geom_angle_atom_site_label_1
_geom_angle_atom_site_label_2
_geom_angle_atom_site_label_3
_geom_angle_site_symmetry_1
_geom_angle_site_symmetry_3
_geom_angle
_geom_angle_publ_flag
O1A P1A O2A . . 115.04(5) yes
O1A P1A O3A . . 110.20(6) yes
O2A P1A O3A . . 111.05(5) yes
O1A P1A P1A . 3_676 110.01(4) yes
O2A P1A P1A . 3_676 104.13(4) yes
O3A P1A P1A . 3_676 105.86(4) yes
O1B P1B O2B . . 114.63(5) yes
O1B P1B O3B . . 112.66(5) yes
O2B P1B O3B . . 107.33(5) yes
O1B P1B P1B . 3_666 107.48(4) yes
O2B P1B P1B . 3_666 108.02(4) yes
O3B P1B P1B . 3_666 106.33(5) yes
O3A K1 O1A . 4_675 114.53(4) ?
O3A K1 O1B . 3_766 156.42(3) ?
O1A K1 O1B 4_675 3_766 79.92(4) ?
O3A K1 O2A . 1_655 123.33(3) ?
O1A K1 O2A 4_675 1_655 89.85(4) ?
O1B K1 O2A 3_766 1_655 72.79(3) ?
O3A K1 O2B . 4_676 77.49(4) ?
O1A K1 O2B 4_675 4_676 163.91(2) ?
O1B K1 O2B 3_766 4_676 85.37(4) ?
O2A K1 O2B 1_655 4_676 91.98(4) ?
O3A K1 O3B . . 84.79(4) ?
O1A K1 O3B 4_675 . 77.72(4) ?
O1B K1 O3B 3_766 . 80.16(4) ?
O2A K1 O3B 1_655 . 151.86(2) ?
O2B K1 O3B 4_676 . 93.47(4) ?
P1A O1A K1 . 4_576 141.53(4) ?
P1A O2A K1 . 1_455 129.97(4) ?
P1A O2A H2 . . 119.7(10) ?
K1 O2A H2 1_455 . 105.8(10) ?
P1A O3A K1 . . 131.95(4) ?
P1A O3A H3A . . 114.1(13) ?
K1 O3A H3A . . 94.5(12) ?
P1B O1B K1 . 3_766 124.46(5) ?
P1B O2B K1 . 4_575 149.27(4) ?
P1B O2B H2 . . 116.9(7) ?
K1 O2B H2 4_575 . 93.7(7) ?
P1B O3B K1 . . 118.48(4) ?
P1B O3B H3B . . 113.2(12) ?
K1 O3B H3B . . 112.0(12) ?

loop_
_geom_bond_atom_site_label_1
_geom_bond_atom_site_label_2
_geom_bond_site_symmetry_2
_geom_bond_distance
_geom_bond_publ_flag
P1A P1A 3_676 2.1765(8) yes
P1A O1A . 1.5024(9) yes
P1A O2A . 1.5331(9) yes
P1A O3A . 1.5605(10) yes
P1B P1B 3_666 2.1892(10) yes
P1B O1B . 1.5072(8) yes
P1B O2B . 1.5290(8) yes
P1B O3B . 1.5642(10) yes
K1 O3A . 2.7443(11) yes
K1 O1A 4_675 2.7535(10) yes
K1 O1B 3_766 2.7558(11) yes
K1 O2A 1_655 2.7627(14) yes
K1 O2B 4_676 2.7885(11) yes
K1 O3B . 2.9731(12) yes
O1A K1 4_576 2.7535(10) ?
O2A K1 1_455 2.7627(13) ?
O2A H2 . 1.08(2) ?
O3A H3A . 0.84 ?
O1B K1 3_766 2.7558(11) ?
O2B K1 4_575 2.7885(11) ?
O2B H2 . 1.36(2) ?
O3B H3B . 0.84 ?

loop_
_geom_hbond_atom_site_label_D
_geom_hbond_atom_site_label_H
_geom_hbond_atom_site_label_A
_geom_hbond_site_symmetry_A
_geom_hbond_distance_DH
_geom_hbond_distance_HA
_geom_hbond_distance_DA
_geom_hbond_angle_DHA
O2A H2 O2B . 1.08(2) 1.36(2) 2.4381(12) 174(2)
O3A H3A O1B 2_655 0.84 1.64 2.4813(14) 174
O3B H3B O1A 2_646 0.84 1.70 2.5354(13) 174

loop_
_geom_torsion_atom_site_label_1
_geom_torsion_atom_site_label_2
_geom_torsion_atom_site_label_3
_geom_torsion_atom_site_label_4
_geom_torsion_site_symmetry_1
_geom_torsion_site_symmetry_3
_geom_torsion_site_symmetry_4
_geom_torsion
_geom_torsion_publ_flag
O1A P1A P1A O2A . 3_676 3_676 56.21(6) yes
O1A P1A P1A O3A . 3_676 3_676 -60.95(6) yes
O2A P1A P1A O3A . 3_676 3_676 62.84(5) yes
O1B P1B P1B O2B . 3_666 3_666 55.81(5) yes
O1B P1B P1B O3B . 3_666 3_666 -59.13(5) yes
O2B P1B P1B O3B . 3_666 3_666 65.06(5) yes
O2A P1A O1A K1 . . 4_576 29.65(9) ?
O3A P1A O1A K1 . . 4_576 -96.80(7) ?
P1A P1A O1A K1 3_676 . 4_576 146.84(6) ?
O1A P1A O2A K1 . . 1_455 54.21(7) ?
O3A P1A O2A K1 . . 1_455 -179.77(4) ?
P1A P1A O2A K1 3_676 . 1_455 -66.26(5) ?
O1A P1A O3A K1 . . . 59.32(6) ?
O2A P1A O3A K1 . . . -69.35(7) ?
P1A P1A O3A K1 3_676 . . 178.24(4) ?
O1A K1 O3A P1A 4_675 . . 94.13(6) ?
O1B K1 O3A P1A 3_766 . . -30.22(10) ?
O2A K1 O3A P1A 1_655 . . -158.62(5) ?
O2B K1 O3A P1A 4_676 . . -74.56(6) ?
O3B K1 O3A P1A . . . 20.17(5) ?
O2B P1B O1B K1 . . 3_766 157.38(4) ?
O3B P1B O1B K1 . . 3_766 34.25(6) ?
P1B P1B O1B K1 3_666 . 3_766 -82.54(6) ?
O1B P1B O2B K1 . . 4_575 -4.61(10) ?
O3B P1B O2B K1 . . 4_575 121.33(9) ?
P1B P1B O2B K1 3_666 . 4_575 -124.39(8) ?
O1B P1B O3B K1 . . . 86.64(6) ?
O2B P1B O3B K1 . . . -40.48(5) ?
P1B P1B O3B K1 3_666 . . -155.88(3) ?
O3A K1 O3B P1B . . . 73.58(5) ?
O1A K1 O3B P1B 4_675 . . -42.94(5) ?
O1B K1 O3B P1B 3_766 . . -124.65(5) ?
O2A K1 O3B P1B 1_655 . . -108.56(6) ?
O2B K1 O3B P1B 4_676 . . 150.67(5) ?
